data_2238086
loop_
_publ_author_name
'Li, Wei-Qi'

_publ_section_title
;
 Poly[[aqua{\m~4~-2-[(carboxymethyl)sulfanyl]nicotinato-\k^4^<i>O</i>:<i>O</i>':<i>O</i>'':<i>O</i>'''}copper(II)]
 trihydrate]
;
_journal_coeditor_code XU5692
_journal_issue 5
_journal_name_full 'Acta Crystallographica Section E'
_journal_page_first m268
_journal_paper_doi 10.1107/S1600536813009604
_journal_volume 69
_journal_year 2013
_chemical_formula_iupac '[Cu (C8 H5 N O4 S) (H2 O)], 3H2 O'
_chemical_formula_moiety 'C8 H7 Cu N O5 S, 3(H2 O)'
_chemical_formula_sum 'C8 H13 Cu N O8 S'
_chemical_formula_weight 346.82
_chemical_name_systematic
'Poly[[aqua{\m~4~-2-[(carboxymethyl)sulfanyl]nicotinato-\k^4^<i>O</i>:<i>O</i>':<i>O</i>'':<i>O</i>'''}copper(II)] trihydrate]'
_space_group_IT_number 14
_symmetry_cell_setting monoclinic
_symmetry_space_group_name_Hall '-P 2ybc'
_symmetry_space_group_name_H-M 'P 1 21/c 1'
_atom_sites_solution_hydrogens geom
_atom_sites_solution_primary direct
_atom_sites_solution_secondary difmap
_audit_creation_method SHELXL-97
_cell_angle_alpha 90.00
_cell_angle_beta 96.28(5)
_cell_angle_gamma 90.00
_cell_formula_units_Z 4
_cell_length_a 9.940(7)
_cell_length_b 16.639(9)
_cell_length_c 7.876(4)
_cell_measurement_reflns_used 3501
_cell_measurement_temperature 296(2)
_cell_measurement_theta_max 27.57
_cell_measurement_theta_min 2.06
_cell_volume 1294.8(13)
_computing_cell_refinement 'SAINT (Bruker, 2007)'
_computing_data_collection 'APEX2 (Bruker, 2007)'
_computing_data_reduction 'SAINT (Bruker, 2007)'
_computing_molecular_graphics 'SHELXTL (Sheldrick, 2008)'
_computing_publication_material 'SHELXL97 (Sheldrick, 2008'
_computing_structure_refinement 'SHELXL97 (Sheldrick, 2008)'
_computing_structure_solution 'SHELXS97 (Sheldrick, 2008)'
_diffrn_ambient_temperature 296(2)
_diffrn_measured_fraction_theta_full 0.995
_diffrn_measured_fraction_theta_max 0.995
_diffrn_measurement_device_type 'Bruker SMART APEXII area-detector'
_diffrn_measurement_method '\w scans'
_diffrn_radiation_monochromator graphite
_diffrn_radiation_source 'fine-focus sealed tube'
_diffrn_radiation_type MoK\a
_diffrn_radiation_wavelength 0.71073
_diffrn_reflns_av_R_equivalents 0.0542
_diffrn_reflns_av_sigmaI/netI 0.0339
_diffrn_reflns_limit_h_max 12
_diffrn_reflns_limit_h_min -11
_diffrn_reflns_limit_k_max 21
_diffrn_reflns_limit_k_min -21
_diffrn_reflns_limit_l_max 10
_diffrn_reflns_limit_l_min -10
_diffrn_reflns_number 20324
_diffrn_reflns_theta_full 27.57
_diffrn_reflns_theta_max 27.57
_diffrn_reflns_theta_min 2.06
_diffrn_standards_decay_% 0
_diffrn_standards_interval_count 0
_diffrn_standards_interval_time 0
_diffrn_standards_number 0
_exptl_absorpt_coefficient_mu 1.882
_exptl_absorpt_correction_T_max .892
_exptl_absorpt_correction_T_min .812
_exptl_absorpt_correction_type multi-scan
_exptl_absorpt_process_details '(SADABS; Bruker, 2001)'
_exptl_crystal_colour blue
_exptl_crystal_density_diffrn 1.779
_exptl_crystal_density_method 'not measured'
_exptl_crystal_description plate
_exptl_crystal_F_000 708
_exptl_crystal_size_max .248
_exptl_crystal_size_mid .092
_exptl_crystal_size_min .061
_refine_diff_density_max 0.369
_refine_diff_density_min -0.319
_refine_ls_extinction_method none
_refine_ls_goodness_of_fit_ref 1.038
_refine_ls_hydrogen_treatment constr
_refine_ls_matrix_type full
_refine_ls_number_parameters 172
_refine_ls_number_reflns 2973
_refine_ls_number_restraints 0
_refine_ls_restrained_S_all 1.038
_refine_ls_R_factor_all 0.0462
_refine_ls_R_factor_gt 0.0315
_refine_ls_shift/su_max 0.001
_refine_ls_shift/su_mean 0.000
_refine_ls_structure_factor_coef Fsqd
_refine_ls_weighting_details 'calc w=1/[\s^2^(Fo^2^)+(0.0455P)^2^+0.2317P] where P=(Fo^2^+2Fc^2^)/3'
_refine_ls_weighting_scheme calc
_refine_ls_wR_factor_gt 0.0784
_refine_ls_wR_factor_ref 0.0848
_reflns_number_gt 2331
_reflns_number_total 2973
_reflns_threshold_expression I>2sigma(I)
_cod_data_source_file xu5692.cif
_cod_data_source_block I
_cod_original_sg_symbol_H-M 'P 21/c'
_cod_database_code 2238086
_cod_database_fobs_code 2238086

loop_
_symmetry_equiv_pos_as_xyz
'x, y, z'
'-x, y+1/2, -z+1/2'
'-x, -y, -z'
'x, -y-1/2, z-1/2'

loop_
_atom_site_type_symbol
_atom_site_label
_atom_site_fract_x
_atom_site_fract_y
_atom_site_fract_z
_atom_site_U_iso_or_equiv
_atom_site_adp_type
_atom_site_calc_flag
_atom_site_refinement_flags
_atom_site_occupancy
_atom_site_symmetry_multiplicity
Cu Cu1 1.10928(3) 0.455426(15) 0.48878(4) 0.02469(11) Uani d . 1 1
S S1 0.96122(7) 0.21713(3) 0.44052(8) 0.03032(16) Uani d . 1 1
O O1 0.97500(18) 0.37850(10) 0.3866(2) 0.0338(4) Uani d . 1 1
O O1W 1.2932(2) 0.39085(12) 0.4498(3) 0.0473(5) Uani d . 1 1
H H1WA 1.2787 0.3469 0.4037 0.057 Uiso d R 1 1
H H1WB 1.3419 0.4141 0.3845 0.057 Uiso d R 1 1
O O2 0.7893(2) 0.45444(10) 0.3972(3) 0.0369(4) Uani d . 1 1
O O3 1.0779(2) 0.08898(11) 0.2128(2) 0.0374(4) Uani d . 1 1
O O4 0.89346(19) 0.01319(10) 0.2319(2) 0.0328(4) Uani d . 1 1
N N1 0.7301(2) 0.17934(12) 0.2526(3) 0.0341(5) Uani d . 1 1
C C1 0.5606(3) 0.27286(16) 0.1366(4) 0.0398(7) Uani d . 1 1
H H1A 0.4768 0.2817 0.0745 0.048 Uiso calc R 1 1
C C2 0.7636(3) 0.32137(14) 0.2965(3) 0.0267(5) Uani d . 1 1
C C3 0.6384(3) 0.33602(16) 0.2060(4) 0.0348(6) Uani d . 1 1
H H3A 0.6068 0.3885 0.1919 0.042 Uiso calc R 1 1
C C4 0.6114(3) 0.19624(16) 0.1627(4) 0.0393(7) Uani d . 1 1
H H4A 0.5600 0.1536 0.1147 0.047 Uiso calc R 1 1
C C5 0.8059(3) 0.24081(14) 0.3179(3) 0.0260(5) Uani d . 1 1
C C6 0.8489(3) 0.38985(13) 0.3664(3) 0.0268(5) Uani d . 1 1
C C7 0.9514(3) 0.10887(14) 0.4500(3) 0.0319(6) Uani d . 1 1
H H7A 1.0178 0.0897 0.5403 0.038 Uiso calc R 1 1
H H7B 0.8626 0.0938 0.4794 0.038 Uiso calc R 1 1
C C8 0.9757(3) 0.06765(14) 0.2838(3) 0.0286(5) Uani d . 1 1
O O2W 0.6123(3) -0.00071(16) 0.2997(4) 0.0759(8) Uani d . 1 1
H H2WA 0.6385 -0.0244 0.3907 0.091 Uiso d R 1 1
H H2WB 0.6774 0.0299 0.2886 0.091 Uiso d R 1 1
O O3W 0.3765(3) 0.07734(18) 0.3764(4) 0.0831(9) Uani d . 1 1
H H3WA 0.3048 0.0589 0.3329 0.100 Uiso d R 1 1
H H3WB 0.4364 0.0491 0.3424 0.100 Uiso d R 1 1
O O4W 0.2538(3) 0.24845(18) 0.2749(5) 0.1001(11) Uani d . 1 1
H H4WA 0.2766 0.2280 0.1881 0.120 Uiso d R 1 1
H H4WB 0.1699 0.2362 0.2691 0.120 Uiso d R 1 1

loop_
_atom_site_aniso_label
_atom_site_aniso_U_11
_atom_site_aniso_U_22
_atom_site_aniso_U_33
_atom_site_aniso_U_12
_atom_site_aniso_U_13
_atom_site_aniso_U_23
Cu1 0.02945(19) 0.01710(15) 0.02766(18) 0.00031(11) 0.00377(12) 0.00057(11)
S1 0.0364(4) 0.0231(3) 0.0307(4) 0.0012(3) 0.0001(3) -0.0052(2)
O1 0.0335(11) 0.0208(8) 0.0472(12) -0.0032(7) 0.0043(9) -0.0036(7)
O1W 0.0429(12) 0.0403(11) 0.0603(14) 0.0085(9) 0.0123(10) -0.0024(9)
O2 0.0382(11) 0.0238(9) 0.0469(12) 0.0011(8) -0.0026(9) -0.0080(8)
O3 0.0434(12) 0.0363(10) 0.0337(10) -0.0079(9) 0.0093(9) -0.0118(8)
O4 0.0412(11) 0.0248(8) 0.0330(10) -0.0010(8) 0.0066(8) -0.0051(7)
N1 0.0417(14) 0.0242(10) 0.0357(13) -0.0065(9) 0.0016(10) -0.0041(9)
C1 0.0335(16) 0.0393(15) 0.0444(17) -0.0048(12) -0.0052(13) -0.0017(12)
C2 0.0320(14) 0.0234(12) 0.0254(13) -0.0021(10) 0.0056(10) -0.0014(9)
C3 0.0357(16) 0.0275(13) 0.0410(16) -0.0008(11) 0.0027(12) 0.0011(11)
C4 0.0424(17) 0.0338(14) 0.0403(16) -0.0121(12) -0.0012(13) -0.0045(12)
C5 0.0308(14) 0.0242(11) 0.0238(12) -0.0016(10) 0.0066(10) -0.0016(9)
C6 0.0398(16) 0.0188(11) 0.0221(12) -0.0042(10) 0.0039(11) 0.0023(9)
C7 0.0499(17) 0.0225(12) 0.0234(13) 0.0016(11) 0.0039(12) -0.0010(9)
C8 0.0388(15) 0.0202(11) 0.0263(13) 0.0065(10) 0.0015(11) -0.0008(9)
O2W 0.0679(18) 0.0680(17) 0.097(2) -0.0153(14) 0.0337(15) -0.0023(15)
O3W 0.0590(18) 0.0867(19) 0.098(2) -0.0033(15) -0.0178(15) -0.0172(17)
O4W 0.069(2) 0.090(2) 0.150(3) -0.0265(17) 0.048(2) -0.055(2)

loop_
_atom_type_symbol
_atom_type_description
_atom_type_scat_dispersion_real
_atom_type_scat_dispersion_imag
_atom_type_scat_source
C C 0.0033 0.0016 'International Tables Vol C Tables 4.2.6.8 and 6.1.1.4'
H H 0.0000 0.0000 'International Tables Vol C Tables 4.2.6.8 and 6.1.1.4'
Cu Cu 0.3201 1.2651 'International Tables Vol C Tables 4.2.6.8 and 6.1.1.4'
N N 0.0061 0.0033 'International Tables Vol C Tables 4.2.6.8 and 6.1.1.4'
O O 0.0106 0.0060 'International Tables Vol C Tables 4.2.6.8 and 6.1.1.4'
S S 0.1246 0.1234 'International Tables Vol C Tables 4.2.6.8 and 6.1.1.4'

loop_
_geom_angle_atom_site_label_1
_geom_angle_atom_site_label_2
_geom_angle_atom_site_label_3
_geom_angle_site_symmetry_1
_geom_angle_site_symmetry_3
_geom_angle
O1 Cu1 O2 . 3_766 167.93(8)
O1 Cu1 O3 . 4_566 87.44(9)
O2 Cu1 O3 3_766 4_566 90.03(9)
O1 Cu1 O4 . 2_755 90.75(9)
O2 Cu1 O4 3_766 2_755 89.31(9)
O3 Cu1 O4 4_566 2_755 168.14(8)
O1 Cu1 O1W . . 99.49(9)
O2 Cu1 O1W 3_766 . 92.56(9)
O3 Cu1 O1W 4_566 . 99.18(9)
O4 Cu1 O1W 2_755 . 92.69(9)
O1 Cu1 Cu1 . 3_766 82.33(7)
O2 Cu1 Cu1 3_766 3_766 85.74(7)
O3 Cu1 Cu1 4_566 3_766 86.50(7)
O4 Cu1 Cu1 2_755 3_766 81.64(7)
O1W Cu1 Cu1 . 3_766 174.09(6)
C5 S1 C7 . . 101.32(12)
C6 O1 Cu1 . . 125.29(16)
Cu1 O1W H1WA . . 113.2
Cu1 O1W H1WB . . 114.3
H1WA O1W H1WB . . 103.0
C6 O2 Cu1 . 3_766 120.56(18)
C8 O3 Cu1 . 4_565 120.36(16)
C8 O4 Cu1 . 2_745 125.43(17)
C4 N1 C5 . . 118.0(2)
C4 C1 C3 . . 117.6(3)
C4 C1 H1A . . 121.2
C3 C1 H1A . . 121.2
C3 C2 C5 . . 117.9(2)
C3 C2 C6 . . 119.9(2)
C5 C2 C6 . . 122.2(2)
C1 C3 C2 . . 120.1(2)
C1 C3 H3A . . 119.9
C2 C3 H3A . . 119.9
N1 C4 C1 . . 124.1(3)
N1 C4 H4A . . 117.9
C1 C4 H4A . . 117.9
N1 C5 C2 . . 122.1(2)
N1 C5 S1 . . 117.35(19)
C2 C5 S1 . . 120.48(19)
O1 C6 O2 . . 125.7(2)
O1 C6 C2 . . 116.7(2)
O2 C6 C2 . . 117.5(2)
C8 C7 S1 . . 113.56(17)
C8 C7 H7A . . 108.9
S1 C7 H7A . . 108.9
C8 C7 H7B . . 108.9
S1 C7 H7B . . 108.9
H7A C7 H7B . . 107.7
O4 C8 O3 . . 125.7(2)
O4 C8 C7 . . 116.5(2)
O3 C8 C7 . . 117.8(2)
H2WA O2W H2WB . . 101.8
H3WA O3W H3WB . . 106.2
H4WA O4W H4WB . . 102.4

loop_
_geom_bond_atom_site_label_1
_geom_bond_atom_site_label_2
_geom_bond_site_symmetry_2
_geom_bond_distance
_geom_bond_publ_flag
Cu1 O1 . 1.958(2) y
Cu1 O2 3_766 1.9682(19) y
Cu1 O3 4_566 1.9687(19) y
Cu1 O4 2_755 1.9836(19) y
Cu1 O1W . 2.171(2) y
Cu1 Cu1 3_766 2.6524(15) ?
S1 C5 . 1.773(3) ?
S1 C7 . 1.806(3) ?
O1 C6 . 1.261(3) ?
O1W H1WA . 0.8228 ?
O1W H1WB . 0.8384 ?
O2 C6 . 1.263(3) ?
O2 Cu1 3_766 1.9682(19) ?
O3 C8 . 1.263(3) ?
O3 Cu1 4_565 1.9687(19) ?
O4 C8 . 1.258(3) ?
O4 Cu1 2_745 1.9836(19) ?
N1 C4 . 1.337(4) ?
N1 C5 . 1.340(3) ?
C1 C4 . 1.379(4) ?
C1 C3 . 1.382(4) ?
C1 H1A . 0.9300 ?
C2 C3 . 1.386(4) ?
C2 C5 . 1.410(3) ?
C2 C6 . 1.489(3) ?
C3 H3A . 0.9300 ?
C4 H4A . 0.9300 ?
C7 C8 . 1.521(3) ?
C7 H7A . 0.9700 ?
C7 H7B . 0.9700 ?
O2W H2WA . 0.8345 ?
O2W H2WB . 0.8359 ?
O3W H3WA . 0.8165 ?
O3W H3WB . 0.8253 ?
O4W H4WA . 0.8176 ?
O4W H4WB . 0.8547 ?

loop_
_geom_hbond_atom_site_label_D
_geom_hbond_atom_site_label_H
_geom_hbond_atom_site_label_A
_geom_hbond_site_symmetry_A
_geom_hbond_distance_DH
_geom_hbond_distance_HA
_geom_hbond_distance_DA
_geom_hbond_angle_DHA
O1W H1WA O4W 1_655 0.82 1.93 2.747(4) 174
O1W H1WB O2W 2_755 0.84 2.11 2.899(4) 156
O2W H2WA O3W 3_656 0.83 2.05 2.843(5) 157
O2W H2WB O4 . 0.84 2.26 2.911(4) 135
O2W H2WB N1 . 0.84 2.56 3.253(4) 141
O3W H3WA O3 1_455 0.82 2.40 3.110(4) 146
O3W H3WB O2W . 0.83 2.00 2.803(5) 165
O4W H4WB S1 1_455 0.85 2.62 3.356(4) 146
